data_1531301
loop_
_publ_author_name
'Chen, C.C.'
'Shen, C.H.'
'Liu, R.S.'
'Lin, J.G.'
'Huang, C.Y.'

_publ_section_title
;
 Synthesis and characterization of the colossal magnetoresistance
 manganite La1.2 (Sr1.4 Ca0.4) Mn2 O7 by citrate gel
;
_journal_name_full 'Materials Research Bulletin'
_journal_page_first 235
_journal_page_last 246
_journal_volume 37
_journal_year 2002
_chemical_formula_sum 'Ca0.36 La1.2 Mn2 O7 Sr1.44'
_chemical_name_systematic 'La1.2 (Sr1.44 Ca0.36) (Mn2 O7)'
_space_group_IT_number 139
_symmetry_space_group_name_Hall '-I 4 2'
_symmetry_space_group_name_H-M 'I 4/m m m'
_cell_angle_alpha 90
_cell_angle_beta 90
_cell_angle_gamma 90
_cell_formula_units_Z 2
_cell_length_a 3.8693
_cell_length_b 3.8693
_cell_length_c 20.0057
_cell_volume 299.515
_citation_journal_id_ASTM MRBUAC
_cod_data_source_file Chen_MRBUAC_2002_783.cif
_cod_data_source_block Ca0.36La1.2Mn2O7Sr1.44
_cod_database_code 1531301

loop_
_symmetry_equiv_pos_as_xyz
x,y,z
-y,x,z
-x,-y,z
y,-x,z
x,-y,-z
y,x,-z
-x,y,-z
-y,-x,-z
-x,-y,-z
y,-x,-z
x,y,-z
-y,x,-z
-x,y,z
-y,-x,z
x,-y,z
y,x,z
x+1/2,y+1/2,z+1/2
-y+1/2,x+1/2,z+1/2
-x+1/2,-y+1/2,z+1/2
y+1/2,-x+1/2,z+1/2
x+1/2,-y+1/2,-z+1/2
y+1/2,x+1/2,-z+1/2
-x+1/2,y+1/2,-z+1/2
-y+1/2,-x+1/2,-z+1/2
-x+1/2,-y+1/2,-z+1/2
y+1/2,-x+1/2,-z+1/2
x+1/2,y+1/2,-z+1/2
-y+1/2,x+1/2,-z+1/2
-x+1/2,y+1/2,z+1/2
-y+1/2,-x+1/2,z+1/2
x+1/2,-y+1/2,z+1/2
y+1/2,x+1/2,z+1/2

loop_
_atom_site_label
_atom_site_type_symbol
_atom_site_fract_x
_atom_site_fract_y
_atom_site_fract_z
_atom_site_occupancy
_atom_site_U_iso_or_equiv
O3 O-2 0 0 0.8028 1 0.0
Sr2 Sr+2 0 0 0.31632 0.53 0.0
Ca2 Ca+2 0 0 0.31632 0.1325 0.0
O2 O-2 0 0.5 0.0961 1 0.0
O1 O-2 0 0 0 1 0.0
Ca1 Ca+2 0 0 0.5 0.095 0.0
Sr1 Sr+2 0 0 0.5 0.38 0.0
Mn1 Mn+3 0 0 0.0973 1 0.0
La1 La+3 0 0 0.5 0.525 0.0
La2 La+3 0 0 0.31632 0.3375 0.0
